data_7035960
loop_
_publ_author_name
'Schmied, Andy'
'Straube, Axel'
'Grell, Toni'
'J\"ahnigen, Sascha'
'Hey-Hawkins, Evamarie'

_publ_section_title
;
 Heterobimetallic complexes with highly flexible
 1,1'-bis(phospholanoalkyl)ferrocene ligands.
;
_journal_issue 43
_journal_name_full 'Dalton transactions (Cambridge, England : 2003)'
_journal_page_first 18760
_journal_page_last 18768
_journal_paper_doi 10.1039/c5dt02567b
_journal_volume 44
_journal_year 2015
_chemical_formula_sum 'C20 H24 Br2 Fe O2'
_chemical_formula_weight 512.06
_chemical_name_systematic 1,1'-Bis-(5-bromobutanoyl)-ferrocene
_space_group_IT_number 2
_symmetry_cell_setting triclinic
_symmetry_space_group_name_Hall '-P 1'
_symmetry_space_group_name_H-M 'P -1'
_atom_sites_solution_hydrogens geom
_atom_sites_solution_primary direct
_atom_sites_solution_secondary difmap
_audit_conform_dict_location ftp://ftp.iucr.org/pub/cif_core.dic
_audit_conform_dict_name cif_core.dic
_audit_conform_dict_version 2.4
_audit_creation_date 2015-07-06T07:55:02-00:00
_audit_creation_method 'WinGX routine CIF_UPDATE'
_audit_update_record
;
2015-07-06 deposited with the CCDC.
2015-07-24 downloaded from the CCDC.
;
_cell_angle_alpha 83.135(5)
_cell_angle_beta 84.840(5)
_cell_angle_gamma 74.380(4)
_cell_formula_units_Z 2
_cell_length_a 5.6219(3)
_cell_length_b 8.7107(4)
_cell_length_c 20.5647(15)
_cell_measurement_reflns_used 3302
_cell_measurement_temperature 130(2)
_cell_measurement_theta_max 28.22
_cell_measurement_theta_min 2.715
_cell_volume 961.16(10)
_computing_cell_refinement
;
        CrysAlisPro, Agilent Technologies,
        Version 1.171.37.34a (release 02-06-2014 CrysAlis171 .NET)
        (compiled Jun  2 2014,16:24:16)
;
_computing_data_collection
;
        CrysAlisPro, Agilent Technologies,
        Version 1.171.37.34a (release 02-06-2014 CrysAlis171 .NET)
        (compiled Jun  2 2014,16:24:16)
;
_computing_data_reduction
;
        CrysAlisPro, Agilent Technologies,
        Version 1.171.37.34a (release 02-06-2014 CrysAlis171 .NET)
        (compiled Jun  2 2014,16:24:16)
;
_computing_structure_refinement 'SHELXL-97 (Sheldrick, 2008)'
_diffrn_ambient_temperature 130(2)
_diffrn_detector 'CCD plate'
_diffrn_detector_area_resol_mean 16.356
_diffrn_measured_fraction_theta_full 0.999
_diffrn_measured_fraction_theta_max 0.999
_diffrn_measurement_device 'four-circle diffractometer'
_diffrn_measurement_device_type 'Xcalibur, Sapphire3, Gemini'
_diffrn_measurement_method '\w scans'
_diffrn_orient_matrix_UB_11 0.0388995
_diffrn_orient_matrix_UB_12 -0.0834996
_diffrn_orient_matrix_UB_13 -0.002963
_diffrn_orient_matrix_UB_21 -0.0331854
_diffrn_orient_matrix_UB_22 0.0142622
_diffrn_orient_matrix_UB_23 -0.0330784
_diffrn_orient_matrix_UB_31 0.120874
_diffrn_orient_matrix_UB_32 0.0066677
_diffrn_orient_matrix_UB_33 -0.0104103
_diffrn_radiation_monochromator graphite
_diffrn_radiation_probe x-ray
_diffrn_radiation_type MoK\a
_diffrn_radiation_wavelength 0.71073
_diffrn_reflns_av_R_equivalents 0.0285
_diffrn_reflns_av_unetI/netI 0.0462
_diffrn_reflns_limit_h_max 5
_diffrn_reflns_limit_h_min -6
_diffrn_reflns_limit_k_max 9
_diffrn_reflns_limit_k_min -10
_diffrn_reflns_limit_l_max 21
_diffrn_reflns_limit_l_min -24
_diffrn_reflns_number 6379
_diffrn_reflns_theta_full 25.35
_diffrn_reflns_theta_max 25.35
_diffrn_reflns_theta_min 2.44
_diffrn_source 'Enhance (Mo) X-ray Source'
_exptl_absorpt_coefficient_mu 4.952
_exptl_absorpt_correction_T_max 1
_exptl_absorpt_correction_T_min 0.91047
_exptl_absorpt_correction_type multi-scan
_exptl_absorpt_process_details
;
        CrysAlisPro, Agilent Technologies,
        Version 1.171.37.34a (release 02-06-2014 CrysAlis171 .NET)
        (compiled Jun  2 2014,16:24:16)
        Empirical absorption correction using spherical harmonics,
 implemented in SCALE3 ABSPACK scaling algorithm.
        Empirical absorption correction using spherical harmonics,
 implemented in SCALE3 ABSPACK scaling algorithm.
;
_exptl_crystal_colour 'clear intense orange'
_exptl_crystal_density_diffrn 1.769
_exptl_crystal_density_method 'not measured'
_exptl_crystal_description prism
_exptl_crystal_F_000 512
_exptl_crystal_size_max 0.2
_exptl_crystal_size_mid 0.15
_exptl_crystal_size_min 0.06
_refine_diff_density_max 0.783
_refine_diff_density_min -0.873
_refine_diff_density_rms 0.09
_refine_ls_extinction_method none
_refine_ls_goodness_of_fit_ref 0.956
_refine_ls_hydrogen_treatment mixed
_refine_ls_matrix_type full
_refine_ls_number_parameters 258
_refine_ls_number_reflns 3526
_refine_ls_number_restraints 0
_refine_ls_restrained_S_all 0.956
_refine_ls_R_factor_all 0.0428
_refine_ls_R_factor_gt 0.0337
_refine_ls_shift/su_max 0.001
_refine_ls_shift/su_mean 0
_refine_ls_structure_factor_coef Fsqd
_refine_ls_weighting_details 'calc w=1/[\s^2^(Fo^2^)+(0.0351P)^2^+1.4197P] where P=(Fo^2^+2Fc^2^)/3'
_refine_ls_weighting_scheme calc
_refine_ls_wR_factor_gt 0.0763
_refine_ls_wR_factor_ref 0.0814
_reflns_number_gt 3030
_reflns_number_total 3526
_reflns_threshold_expression >2\s(I)
_cod_data_source_file c5dt02567b2.cif
_cod_data_source_block x2081
_cod_depositor_comments 'Adding full bibliography for 7035957--7035962.cif.'
_cod_original_sg_symbol_H-M P-1
_cod_database_code 7035960

loop_
_symmetry_equiv_pos_as_xyz
'x, y, z'
'-x, -y, -z'

loop_
_atom_site_label
_atom_site_type_symbol
_atom_site_fract_x
_atom_site_fract_y
_atom_site_fract_z
_atom_site_U_iso_or_equiv
_atom_site_adp_type
_atom_site_occupancy
_atom_site_symmetry_multiplicity
_atom_site_calc_flag
_atom_site_refinement_flags
O2 O 0.2997(4) 1.3723(3) -0.28275(14) 0.0284(6) Uani 1 1 d .
O1 O 0.4114(4) 0.6537(3) -0.17470(14) 0.0302(7) Uani 1 1 d .
H5 H 0.358(6) 1.132(4) -0.1725(18) 0.016(9) Uiso 1 1 d .
H3 H 1.098(6) 0.941(4) -0.1705(16) 0.005(8) Uiso 1 1 d .
H4 H 0.687(6) 0.922(4) -0.1177(19) 0.015(9) Uiso 1 1 d .
H2 H 1.046(6) 1.161(4) -0.2606(18) 0.014(9) Uiso 1 1 d .
H7 H 1.067(7) 0.691(4) -0.2657(18) 0.015(9) Uiso 1 1 d .
H10 H 0.569(7) 1.038(4) -0.369(2) 0.025(10) Uiso 1 1 d .
H9 H 0.342(7) 0.893(4) -0.2734(19) 0.023(10) Uiso 1 1 d .
H6 H 1.018(7) 0.907(4) -0.359(2) 0.025(10) Uiso 1 1 d .
Br2 Br 0.65826(7) 0.14587(4) 0.01018(2) 0.02702(12) Uani 1 1 d .
Fe1 Fe 0.74090(8) 0.96630(5) -0.24757(2) 0.01402(13) Uani 1 1 d .
Br1 Br 0.82883(8) 1.83685(5) -0.52686(2) 0.04336(15) Uani 1 1 d .
C5 C 0.5318(6) 1.1184(4) -0.18355(18) 0.0192(7) Uani 1 1 d .
C2 C 0.9151(6) 1.1341(4) -0.23096(19) 0.0187(7) Uani 1 1 d .
C6 C 0.8937(7) 0.8733(4) -0.33371(19) 0.0203(8) Uani 1 1 d .
C10 C 0.6361(6) 0.9445(4) -0.33868(19) 0.0206(8) Uani 1 1 d .
C7 C 0.9261(6) 0.7521(4) -0.28037(18) 0.0181(7) Uani 1 1 d .
C1 C 0.6514(6) 1.2031(4) -0.23395(18) 0.0184(7) Uani 1 1 d .
C4 C 0.7142(7) 1.0005(4) -0.15009(18) 0.0213(8) Uani 1 1 d .
C13 C 0.7562(6) 0.4555(4) -0.09270(19) 0.0223(8) Uani 1 1 d .
H13A H 0.6312 0.4001 -0.1011 0.027 Uiso 1 1 calc R
H13B H 0.6762 0.5385 -0.063 0.027 Uiso 1 1 calc R
C11 C 0.6265(6) 0.6466(4) -0.19278(18) 0.0187(7) Uani 1 1 d .
C16 C 0.5261(6) 1.3269(4) -0.28406(19) 0.0201(8) Uani 1 1 d .
C18 C 0.5456(6) 1.5264(4) -0.38366(19) 0.0235(8) Uani 1 1 d .
H18A H 0.4385 1.6132 -0.3591 0.028 Uiso 1 1 calc R
H18B H 0.4382 1.4842 -0.4085 0.028 Uiso 1 1 calc R
C15 C 0.9012(6) 0.2699(4) 0.01002(19) 0.0234(8) Uani 1 1 d .
H15A H 0.8323 0.3606 0.0369 0.028 Uiso 1 1 calc R
H15B H 1.0519 0.2011 0.0302 0.028 Uiso 1 1 calc R
C3 C 0.9505(7) 1.0096(4) -0.17835(18) 0.0202(8) Uani 1 1 d .
C8 C 0.6872(6) 0.7465(4) -0.25184(18) 0.0165(7) Uani 1 1 d .
C14 C 0.9698(6) 0.3338(4) -0.05845(18) 0.0206(8) Uani 1 1 d .
H14A H 1.0331 0.2427 -0.0854 0.025 Uiso 1 1 calc R
H14B H 1.1058 0.3851 -0.0564 0.025 Uiso 1 1 calc R
C9 C 0.5090(7) 0.8672(4) -0.28852(19) 0.0202(8) Uani 1 1 d .
C12 C 0.8380(6) 0.5357(4) -0.15680(19) 0.0205(8) Uani 1 1 d .
H12A H 0.9286 0.4523 -0.1853 0.025 Uiso 1 1 calc R
H12B H 0.954 0.5974 -0.1479 0.025 Uiso 1 1 calc R
C17 C 0.6850(6) 1.3932(4) -0.33563(19) 0.0223(8) Uani 1 1 d .
H17A H 0.7842 1.3049 -0.3607 0.027 Uiso 1 1 calc R
H17B H 0.8018 1.4347 -0.3139 0.027 Uiso 1 1 calc R
C20 C 0.5918(7) 1.7367(4) -0.4750(2) 0.0306(9) Uani 1 1 d .
H20A H 0.4788 1.8156 -0.4479 0.037 Uiso 1 1 calc R
H20B H 0.491 1.7026 -0.5048 0.037 Uiso 1 1 calc R
C19 C 0.7236(7) 1.5936(4) -0.43125(19) 0.0254(8) Uani 1 1 d .
H19A H 0.8422 1.6251 -0.4062 0.03 Uiso 1 1 calc R
H19B H 0.8189 1.5092 -0.4587 0.03 Uiso 1 1 calc R

loop_
_atom_site_aniso_label
_atom_site_aniso_U_11
_atom_site_aniso_U_22
_atom_site_aniso_U_33
_atom_site_aniso_U_23
_atom_site_aniso_U_13
_atom_site_aniso_U_12
O2 0.0171(13) 0.0229(13) 0.0408(18) 0.0045(12) 0.0012(11) -0.0019(11)
O1 0.0163(13) 0.0307(14) 0.0412(18) 0.0123(13) -0.0038(11) -0.0082(11)
Br2 0.0298(2) 0.0243(2) 0.0286(2) -0.00221(16) 0.00516(16) -0.01208(16)
Fe1 0.0131(2) 0.0141(2) 0.0147(3) 0.00004(19) -0.00151(18) -0.00382(18)
Br1 0.0472(3) 0.0278(2) 0.0410(3) 0.01340(19) 0.0103(2) 0.00276(19)
C5 0.0198(18) 0.0218(17) 0.019(2) -0.0076(15) 0.0020(14) -0.0090(15)
C2 0.0148(17) 0.0193(17) 0.024(2) -0.0038(15) 0.0009(14) -0.0080(14)
C6 0.0226(18) 0.0202(17) 0.019(2) -0.0044(15) 0.0010(15) -0.0058(15)
C10 0.0246(19) 0.0187(17) 0.018(2) 0.0002(15) -0.0061(15) -0.0046(15)
C7 0.0164(17) 0.0158(16) 0.021(2) -0.0041(14) -0.0052(14) 0.0005(14)
C1 0.0174(17) 0.0182(16) 0.022(2) -0.0056(15) -0.0014(14) -0.0069(14)
C4 0.031(2) 0.0239(18) 0.013(2) -0.0021(15) -0.0027(15) -0.0130(16)
C13 0.0189(17) 0.0210(17) 0.025(2) 0.0029(15) -0.0010(15) -0.0045(15)
C11 0.0186(18) 0.0152(16) 0.023(2) -0.0024(14) -0.0033(14) -0.0045(14)
C16 0.0198(18) 0.0133(15) 0.027(2) -0.0062(15) 0.0000(15) -0.0034(14)
C18 0.0229(18) 0.0199(17) 0.025(2) -0.0005(16) -0.0029(15) -0.0011(15)
C15 0.0245(18) 0.0225(18) 0.025(2) 0.0000(16) -0.0065(15) -0.0093(15)
C3 0.0185(18) 0.0210(17) 0.021(2) 0.0012(15) -0.0047(15) -0.0051(15)
C8 0.0166(16) 0.0116(15) 0.022(2) -0.0003(14) -0.0039(14) -0.0044(13)
C14 0.0167(17) 0.0183(17) 0.025(2) 0.0047(15) 0.0000(15) -0.0054(14)
C9 0.0193(18) 0.0170(17) 0.026(2) -0.0041(15) -0.0063(15) -0.0048(14)
C12 0.0169(17) 0.0182(16) 0.027(2) 0.0014(15) -0.0016(15) -0.0065(14)
C17 0.0203(18) 0.0168(16) 0.027(2) 0.0006(15) 0.0004(15) -0.0023(14)
C20 0.036(2) 0.0221(18) 0.031(2) 0.0052(17) -0.0028(18) -0.0055(17)
C19 0.030(2) 0.0165(17) 0.025(2) -0.0009(15) 0.0003(16) 0.0000(15)

loop_
_atom_type_symbol
_atom_type_description
_atom_type_scat_dispersion_real
_atom_type_scat_dispersion_imag
_atom_type_scat_source
C C 0.0033 0.0016 'International Tables Vol C Tables 4.2.6.8 and 6.1.1.4'
H H 0 0 'International Tables Vol C Tables 4.2.6.8 and 6.1.1.4'
O O 0.0106 0.006 'International Tables Vol C Tables 4.2.6.8 and 6.1.1.4'
Fe Fe 0.3463 0.8444 'International Tables Vol C Tables 4.2.6.8 and 6.1.1.4'
Br Br -0.2901 2.4595 'International Tables Vol C Tables 4.2.6.8 and 6.1.1.4'

loop_
_geom_angle_atom_site_label_1
_geom_angle_atom_site_label_2
_geom_angle_atom_site_label_3
_geom_angle
C8 Fe1 C1 157.63(13)
C8 Fe1 C2 158.69(13)
C1 Fe1 C2 41.55(13)
C8 Fe1 C9 41.34(13)
C1 Fe1 C9 122.13(14)
C2 Fe1 C9 158.70(14)
C8 Fe1 C5 121.08(14)
C1 Fe1 C5 40.92(14)
C2 Fe1 C5 69.12(14)
C9 Fe1 C5 107.47(14)
C8 Fe1 C7 41.09(13)
C1 Fe1 C7 160.32(14)
C2 Fe1 C7 122.65(14)
C9 Fe1 C7 68.87(14)
C5 Fe1 C7 156.96(15)
C8 Fe1 C4 106.24(14)
C1 Fe1 C4 68.35(14)
C2 Fe1 C4 68.57(14)
C9 Fe1 C4 123.21(15)
C5 Fe1 C4 40.15(14)
C7 Fe1 C4 121.50(15)
C8 Fe1 C3 122.12(14)
C1 Fe1 C3 68.75(14)
C2 Fe1 C3 40.69(14)
C9 Fe1 C3 159.25(15)
C5 Fe1 C3 68.14(14)
C7 Fe1 C3 106.79(15)
C4 Fe1 C3 40.48(14)
C8 Fe1 C6 68.55(14)
C1 Fe1 C6 124.59(15)
C2 Fe1 C6 108.00(15)
C9 Fe1 C6 68.03(15)
C5 Fe1 C6 161.07(14)
C7 Fe1 C6 40.49(14)
C4 Fe1 C6 157.79(15)
C3 Fe1 C6 122.66(15)
C8 Fe1 C10 68.80(14)
C1 Fe1 C10 108.37(14)
C2 Fe1 C10 123.11(15)
C9 Fe1 C10 40.32(14)
C5 Fe1 C10 124.38(14)
C7 Fe1 C10 68.43(14)
C4 Fe1 C10 159.81(14)
C3 Fe1 C10 158.73(14)
C6 Fe1 C10 40.41(14)
C4 C5 C1 108.3(3)
C4 C5 Fe1 70.2(2)
C1 C5 Fe1 69.3(2)
C4 C5 H5 123(2)
C1 C5 H5 129(2)
Fe1 C5 H5 125(2)
C3 C2 C1 107.2(3)
C3 C2 Fe1 70.2(2)
C1 C2 Fe1 69.03(19)
C3 C2 H2 125(2)
C1 C2 H2 127(2)
Fe1 C2 H2 123(2)
C7 C6 C10 108.5(3)
C7 C6 Fe1 69.0(2)
C10 C6 Fe1 69.9(2)
C7 C6 H6 126(2)
C10 C6 H6 125(2)
Fe1 C6 H6 123(2)
C9 C10 C6 107.8(3)
C9 C10 Fe1 68.8(2)
C6 C10 Fe1 69.7(2)
C9 C10 H10 128(2)
C6 C10 H10 124(2)
Fe1 C10 H10 122(2)
C6 C7 C8 108.1(3)
C6 C7 Fe1 70.5(2)
C8 C7 Fe1 69.21(19)
C6 C7 H7 127(2)
C8 C7 H7 125(2)
Fe1 C7 H7 125(2)
C5 C1 C2 107.5(3)
C5 C1 C16 125.6(3)
C2 C1 C16 126.6(3)
C5 C1 Fe1 69.81(19)
C2 C1 Fe1 69.42(18)
C16 C1 Fe1 121.4(3)
C5 C4 C3 108.8(3)
C5 C4 Fe1 69.7(2)
C3 C4 Fe1 70.1(2)
C5 C4 H4 126(2)
C3 C4 H4 125(2)
Fe1 C4 H4 121(2)
C12 C13 C14 113.1(3)
C12 C13 H13A 109
C14 C13 H13A 109
C12 C13 H13B 109
C14 C13 H13B 109
H13A C13 H13B 107.8
O1 C11 C8 120.5(3)
O1 C11 C12 121.8(3)
C8 C11 C12 117.7(3)
O2 C16 C1 120.7(3)
O2 C16 C17 121.9(3)
C1 C16 C17 117.4(3)
C17 C18 C19 111.0(3)
C17 C18 H18A 109.4
C19 C18 H18A 109.4
C17 C18 H18B 109.4
C19 C18 H18B 109.4
H18A C18 H18B 108
C14 C15 Br2 111.8(3)
C14 C15 H15A 109.3
Br2 C15 H15A 109.3
C14 C15 H15B 109.3
Br2 C15 H15B 109.3
H15A C15 H15B 107.9
C4 C3 C2 108.2(3)
C4 C3 Fe1 69.5(2)
C2 C3 Fe1 69.1(2)
C4 C3 H3 128(2)
C2 C3 H3 123(2)
Fe1 C3 H3 120(2)
C7 C8 C9 107.1(3)
C7 C8 C11 128.1(3)
C9 C8 C11 124.7(3)
C7 C8 Fe1 69.70(18)
C9 C8 Fe1 69.43(18)
C11 C8 Fe1 122.5(3)
C15 C14 C13 114.3(3)
C15 C14 H14A 108.7
C13 C14 H14A 108.7
C15 C14 H14B 108.7
C13 C14 H14B 108.7
H14A C14 H14B 107.6
C10 C9 C8 108.6(3)
C10 C9 Fe1 70.8(2)
C8 C9 Fe1 69.24(19)
C10 C9 H9 131(2)
C8 C9 H9 120(2)
Fe1 C9 H9 118(2)
C13 C12 C11 113.2(3)
C13 C12 H12A 108.9
C11 C12 H12A 108.9
C13 C12 H12B 108.9
C11 C12 H12B 108.9
H12A C12 H12B 107.7
C16 C17 C18 114.9(3)
C16 C17 H17A 108.5
C18 C17 H17A 108.5
C16 C17 H17B 108.5
C18 C17 H17B 108.5
H17A C17 H17B 107.5
C19 C20 Br1 110.8(3)
C19 C20 H20A 109.5
Br1 C20 H20A 109.5
C19 C20 H20B 109.5
Br1 C20 H20B 109.5
H20A C20 H20B 108.1
C20 C19 C18 112.2(3)
C20 C19 H19A 109.2
C18 C19 H19A 109.2
C20 C19 H19B 109.2
C18 C19 H19B 109.2
H19A C19 H19B 107.9

loop_
_geom_bond_atom_site_label_1
_geom_bond_atom_site_label_2
_geom_bond_distance
O2 C16 1.226(4)
O1 C11 1.221(4)
Br2 C15 1.956(3)
Fe1 C8 2.030(3)
Fe1 C1 2.035(3)
Fe1 C2 2.040(3)
Fe1 C9 2.033(3)
Fe1 C5 2.042(3)
Fe1 C7 2.037(3)
Fe1 C4 2.048(4)
Fe1 C3 2.056(4)
Fe1 C6 2.056(4)
Fe1 C10 2.059(4)
Br1 C20 1.955(4)
C5 C4 1.404(5)
C5 C1 1.425(5)
C5 H5 0.96(3)
C2 C3 1.424(5)
C2 C1 1.446(5)
C2 H2 0.97(4)
C6 C7 1.416(5)
C6 C10 1.421(5)
C6 H6 0.92(4)
C10 C9 1.410(5)
C10 H10 0.98(4)
C7 C8 1.427(5)
C7 H7 0.88(4)
C1 C16 1.475(5)
C4 C3 1.420(5)
C4 H4 0.93(4)
C13 C12 1.511(5)
C13 C14 1.533(5)
C13 H13A 0.99
C13 H13B 0.99
C11 C8 1.477(5)
C11 C12 1.504(5)
C16 C17 1.489(5)
C18 C17 1.521(5)
C18 C19 1.518(5)
C18 H18A 0.99
C18 H18B 0.99
C15 C14 1.507(5)
C15 H15A 0.99
C15 H15B 0.99
C3 H3 0.90(3)
C8 C9 1.434(5)
C14 H14A 0.99
C14 H14B 0.99
C9 H9 0.94(4)
C12 H12A 0.99
C12 H12B 0.99
C17 H17A 0.99
C17 H17B 0.99
C20 C19 1.505(5)
C20 H20A 0.99
C20 H20B 0.99
C19 H19A 0.99
C19 H19B 0.99
